data_2019793
loop_
_publ_author_name
'Connor, Lauren E.'
'Delori, Amit'
'Hutchison, Ian B.'
'Nic Daeid, Niamh'
'Sutcliffe, Oliver B.'
'Oswald, Iain D. H.'

_publ_section_title
;
 The ecstasy and the agony; compression studies of
 3,4-methylenedioxymethamphetamine (MDMA)
;
_journal_issue 1
_journal_name_full 'Acta Crystallographica Section B Structural Science, Crystal Engineering and Materials'
_journal_paper_doi 10.1107/S2052520614026389
_journal_volume 71
_journal_year 2015
_chemical_formula_moiety 'C11 H16 N O2, Cl'
_chemical_formula_sum 'C11 H16 Cl N O2'
_chemical_formula_weight 229.71
_space_group_IT_number 29
_symmetry_cell_setting orthorhombic
_symmetry_space_group_name_Hall 'P 2c -2ac'
_symmetry_space_group_name_H-M 'P c a 21'
_atom_sites_solution_hydrogens difmap
_atom_sites_solution_primary direct
_cell_angle_alpha 90
_cell_angle_beta 90
_cell_angle_gamma 90
_cell_formula_units_Z 4
_cell_length_a 9.4272(2)
_cell_length_b 7.0774(2)
_cell_length_c 18.2519(4)
_cell_measurement_reflns_used 9646
_cell_measurement_temperature 293
_cell_measurement_theta_max 27
_cell_measurement_theta_min 3
_cell_volume 1217.77(5)
_computing_cell_refinement 'Apex2 (Bruker AXS, 2006)'
_computing_data_collection 'Apex2 (Bruker AXS, 2006)'
_computing_data_reduction 'Apex2 (Bruker AXS, 2006)'
_computing_molecular_graphics 'CAMERON (Watkin et al., 1996)'
_computing_publication_material 'CRYSTALS (Betteridge et al., 2003)'
_computing_structure_refinement 'CRYSTALS (Betteridge et al., 2003)'
_computing_structure_solution 'SIR92 (Altomare et al., 1994)'
_diffrn_ambient_temperature 293
_diffrn_measured_fraction_theta_full 0.998
_diffrn_measured_fraction_theta_max 0.998
_diffrn_measurement_device Area
_diffrn_measurement_device_type 'Bruker Kappa Apex2'
_diffrn_measurement_method '\f & \w scans'
_diffrn_radiation_monochromator graphite
_diffrn_radiation_type 'Mo K\a'
_diffrn_radiation_wavelength 0.71073
_diffrn_reflns_av_R_equivalents 0.033
_diffrn_reflns_limit_h_max 12
_diffrn_reflns_limit_h_min -12
_diffrn_reflns_limit_k_max 9
_diffrn_reflns_limit_k_min -9
_diffrn_reflns_limit_l_max 21
_diffrn_reflns_limit_l_min -23
_diffrn_reflns_number 26105
_diffrn_reflns_theta_full 27.105
_diffrn_reflns_theta_max 27.105
_diffrn_reflns_theta_min 2.232
_diffrn_standards_number 0
_exptl_absorpt_coefficient_mu 0.295
_exptl_absorpt_correction_T_max 0.97
_exptl_absorpt_correction_T_min 0.83
_exptl_absorpt_correction_type multi-scan
_exptl_absorpt_process_details 'SADABS (Siemens, 1996)'
_exptl_crystal_colour colourless
_exptl_crystal_density_diffrn 1.253
_exptl_crystal_density_method 'not measured'
_exptl_crystal_description block
_exptl_crystal_F_000 488
_exptl_crystal_size_max 0.350
_exptl_crystal_size_mid 0.220
_exptl_crystal_size_min 0.100
_refine_diff_density_max 0.18
_refine_diff_density_min -0.10
_refine_ls_abs_structure_details 'Flack (1983), 1254 Friedel-pairs'
_refine_ls_abs_structure_Flack 0.04(5)
_refine_ls_extinction_method None
_refine_ls_goodness_of_fit_ref 1.0067
_refine_ls_hydrogen_treatment mixed
_refine_ls_matrix_type full
_refine_ls_number_parameters 171
_refine_ls_number_reflns 2628
_refine_ls_number_restraints 158
_refine_ls_R_factor_all 0.0277
_refine_ls_R_factor_gt 0.0274
_refine_ls_shift/su_max 0.0086657
_refine_ls_shift/su_mean 0.0014102
_refine_ls_structure_factor_coef Fsqd
_refine_ls_weighting_details
;
 Method= Modified Sheldrick
 w=1/[\s^2^(F^2^) + ( 0.06P)^2^ + 0.09P]
 ,where P=(max(Fo^2^,0) + 2Fc^2^)/3
;
_refine_ls_weighting_scheme calc
_refine_ls_wR_factor_all 0.0801
_refine_ls_wR_factor_gt 0.0787
_refine_ls_wR_factor_ref 0.0801
_reflns_number_gt 2603
_reflns_number_total 2636
_reflns_threshold_expression I>2.0\s(I)
_cod_data_source_file ps5039sup1.cif
_cod_data_source_block 1
_cod_original_cell_volume 1217.77(3)
_cod_original_sg_symbol_H-M 'P c a 21 '
_cod_database_code 2019793
_cod_database_fobs_code 2019793

loop_
_symmetry_equiv_pos_as_xyz
x,y,z
-x+1/2,y,z+1/2
x+1/2,-y,z
-x,-y,z+1/2

loop_
_atom_site_type_symbol
_atom_site_label
_atom_site_fract_x
_atom_site_fract_y
_atom_site_fract_z
_atom_site_U_iso_or_equiv
_atom_site_adp_type
_atom_site_occupancy
_atom_site_disorder_group
C C1 0.46884(17) -0.0934(2) 0.56988(14) 0.0515 Uani 1.0000 .
C C2 0.52169(19) 0.0843(2) 0.58072(15) 0.0608 Uani 1.0000 .
C C3 0.49604(18) 0.1650(2) 0.64918(16) 0.0559 Uani 1.0000 .
C C4 0.42239(14) 0.07054(19) 0.70375(14) 0.0455 Uani 1.0000 .
C C5 0.37103(16) -0.1112(2) 0.69111(15) 0.0501 Uani 1.0000 .
C C6 0.39546(18) -0.1878(2) 0.62345(15) 0.0511 Uani 1.0000 .
C C70 0.4116(8) -0.3789(9) 0.5264(4) 0.0809 Uani 0.82(2) 1
C C71 0.4027(15) -0.366(3) 0.5238(8) 0.0494 Uani 0.18(2) 2
C C8 0.39360(15) 0.1602(2) 0.77726(15) 0.0514 Uani 1.0000 .
C C9 0.23673(13) 0.21343(18) 0.78510(14) 0.0426 Uani 1.0000 .
C C10 0.1900(2) 0.3672(2) 0.73245(15) 0.0589 Uani 1.0000 .
C C11 0.2240(2) 0.1351(2) 0.91961(15) 0.0628 Uani 1.0000 .
O O20 0.3447(11) -0.3585(6) 0.5969(3) 0.0734 Uani 0.82(2) 1
O O21 0.394(2) -0.3744(13) 0.6025(7) 0.0490 Uani 0.18(2) 2
O O10 0.4718(9) -0.1993(6) 0.5059(2) 0.0662 Uani 0.82(2) 1
O O11 0.509(2) -0.224(2) 0.5177(9) 0.0574 Uani 0.18(2) 2
N N1 0.20781(13) 0.27940(15) 0.86126(13) 0.0453 Uani 1.0000 .
Cl Cl1 0.38749(3) 0.64748(5) 0.88572(12) 0.0537 Uani 1.0000 .
H H21 0.5767 0.1520 0.5449 0.0729 Uiso 1.0000 .
H H31 0.5333 0.2873 0.6590 0.0667 Uiso 1.0000 .
H H51 0.3254 -0.1811 0.7283 0.0614 Uiso 1.0000 .
H H701 0.4857 -0.4783 0.5287 0.0959 Uiso 0.82(2) 1
H H702 0.3346 -0.4154 0.4926 0.0954 Uiso 0.82(2) 1
H H711 0.4345 -0.4845 0.5022 0.0570 Uiso 0.18(2) 2
H H712 0.3140 -0.3288 0.5018 0.0570 Uiso 0.18(2) 2
H H81 0.4135 0.0684 0.8133 0.0616 Uiso 1.0000 .
H H82 0.4539 0.2703 0.7869 0.0621 Uiso 1.0000 .
H H91 0.1795 0.0991 0.7794 0.0525 Uiso 1.0000 .
H H103 0.0910 0.3990 0.7394 0.0889 Uiso 1.0000 .
H H102 0.2476 0.4801 0.7444 0.0896 Uiso 1.0000 .
H H101 0.2068 0.3338 0.6816 0.0887 Uiso 1.0000 .
H H111 0.1849 0.1767 0.9645 0.0956 Uiso 1.0000 .
H H112 0.3205 0.1016 0.9236 0.0953 Uiso 1.0000 .
H H113 0.1732 0.0301 0.9016 0.0954 Uiso 1.0000 .
H H11 0.2646(18) 0.381(2) 0.8711(9) 0.0681 Uiso 1.0000 .
H H12 0.1157(16) 0.316(2) 0.8628(9) 0.0667 Uiso 1.0000 .

loop_
_atom_site_aniso_label
_atom_site_aniso_U_11
_atom_site_aniso_U_22
_atom_site_aniso_U_33
_atom_site_aniso_U_12
_atom_site_aniso_U_13
_atom_site_aniso_U_23
C1 0.0574(9) 0.0525(7) 0.0447(7) 0.0048(6) 0.0021(6) -0.0005(6)
C2 0.0672(10) 0.0595(8) 0.0556(8) -0.0123(7) 0.0105(7) 0.0036(7)
C3 0.0505(8) 0.0506(8) 0.0666(9) -0.0104(6) 0.0046(7) -0.0050(6)
C4 0.0382(6) 0.0466(6) 0.0518(7) 0.0053(5) -0.0035(6) -0.0051(6)
C5 0.0591(8) 0.0407(6) 0.0506(8) 0.0011(5) 0.0092(6) 0.0019(5)
C6 0.0642(9) 0.0372(6) 0.0520(7) 0.0015(5) 0.0034(6) -0.0012(5)
C70 0.121(4) 0.062(2) 0.060(2) -0.010(2) 0.017(2) -0.0145(15)
C71 0.046(6) 0.050(5) 0.052(4) 0.020(4) -0.017(5) -0.011(4)
C8 0.0419(7) 0.0594(9) 0.0528(8) 0.0026(5) -0.0034(6) -0.0126(6)
C9 0.0411(6) 0.0363(6) 0.0505(7) -0.0027(5) -0.0026(5) -0.0036(5)
C10 0.0612(9) 0.0594(8) 0.0561(9) 0.0074(7) -0.0058(7) 0.0098(7)
C11 0.0659(10) 0.0661(10) 0.0562(9) 0.0122(7) 0.0042(8) 0.0115(7)
O20 0.102(4) 0.0455(11) 0.0722(15) -0.0127(14) 0.0227(19) -0.0153(9)
O21 0.058(7) 0.032(3) 0.057(4) 0.002(3) 0.015(4) -0.002(3)
O10 0.091(3) 0.0622(12) 0.0458(13) 0.0004(13) 0.0024(13) -0.0052(10)
O11 0.065(7) 0.079(7) 0.029(5) 0.001(4) 0.004(4) 0.002(4)
N1 0.0431(5) 0.0386(5) 0.0541(6) -0.0012(4) 0.0034(5) -0.0028(4)
Cl1 0.04745(17) 0.04743(18) 0.0661(2) -0.00972(12) 0.00585(18) -0.00432(16)

loop_
_atom_type_symbol
_atom_type_scat_Cromer_Mann_a1
_atom_type_scat_Cromer_Mann_a2
_atom_type_scat_Cromer_Mann_a3
_atom_type_scat_Cromer_Mann_a4
_atom_type_scat_Cromer_Mann_b1
_atom_type_scat_Cromer_Mann_b2
_atom_type_scat_Cromer_Mann_b3
_atom_type_scat_Cromer_Mann_b4
_atom_type_scat_Cromer_Mann_c
_atom_type_scat_dispersion_real
_atom_type_scat_dispersion_imag
_atom_type_scat_source
C 2.3100 1.0200 1.5886 0.8650 20.8439 10.2075 0.5687 51.6512 0.2156 0.0033 0.0016 'International Tables Vol C 4.2.6.8 and 6.1.1.4'
H 0.4930 0.3229 0.1402 0.0408 10.5109 26.1257 3.1424 57.7998 0.0030 0.0000 0.0000 'International Tables Vol C 4.2.6.8 and 6.1.1.4'
N 12.2126 3.1322 2.0125 1.1663 0.0057 9.8933 28.9975 0.5826 -11.5290 0.0061 0.0033 'International Tables Vol C 4.2.6.8 and 6.1.1.4'
O 3.0485 2.2868 1.5463 0.8670 13.2771 5.7011 0.3239 32.9089 0.2508 0.0106 0.0060 'International Tables Vol C 4.2.6.8 and 6.1.1.4'
Cl 11.4604 7.1964 6.2556 1.6455 0.0104 1.1662 18.5194 47.7784 -9.5574 0.1484 0.1585 'International Tables Vol C 4.2.6.8 and 6.1.1.4'

loop_
_geom_angle_atom_site_label_1
_geom_angle_atom_site_label_2
_geom_angle_atom_site_label_3
_geom_angle
_geom_angle_publ_flag
C2 C1 C6 121.92(14) yes
C2 C1 O10 127.7(2) yes
C6 C1 O10 110.3(2) yes
C1 C2 C3 116.30(14) yes
C1 C2 H21 123.7 no
C3 C2 H21 119.9 no
C2 C3 C4 122.22(14) yes
C2 C3 H31 118.5 no
C4 C3 H31 119.2 no
C3 C4 C5 120.01(14) yes
C3 C4 C8 121.76(13) yes
C5 C4 C8 118.23(14) yes
C4 C5 C6 117.19(14) yes
C4 C5 H51 121.6 no
C6 C5 H51 121.2 no
C1 C6 C5 122.35(14) yes
C1 C6 O20 110.5(2) yes
C5 C6 O20 127.1(2) yes
O20 C70 O10 108.5(4) yes
O20 C70 H701 110.0 no
O10 C70 H701 111.1 no
O20 C70 H702 105.2 no
O10 C70 H702 110.9 no
H701 C70 H702 111.0 no
O21 C71 O11 98.4(16) yes
O21 C71 H711 112.8 no
O11 C71 H711 111.0 no
O21 C71 H712 112.3 no
O11 C71 H712 112.5 no
H711 C71 H712 109.5 no
C4 C8 C9 111.09(12) yes
C4 C8 H81 107.1 no
C9 C8 H81 107.2 no
C4 C8 H82 112.9 no
C9 C8 H82 110.3 no
H81 C8 H82 107.8 no
C8 C9 C10 113.43(13) yes
C8 C9 N1 109.89(12) yes
C10 C9 N1 108.22(11) yes
C8 C9 H91 108.6 no
C10 C9 H91 111.5 no
N1 C9 H91 104.9 no
C9 C10 H103 111.4 no
C9 C10 H102 106.2 no
H103 C10 H102 108.2 no
C9 C10 H101 112.6 no
H103 C10 H101 109.8 no
H102 C10 H101 108.5 no
N1 C11 H111 111.5 no
N1 C11 H112 109.2 no
H111 C11 H112 112.8 no
N1 C11 H113 103.9 no
H111 C11 H113 110.4 no
H112 C11 H113 108.6 no
C70 O20 C6 104.4(4) yes
C71 O21 C6 103.8(12) yes
C70 O10 C1 104.4(4) yes
C71 O11 C1 102.8(13) yes
C9 N1 C11 115.78(11) yes
C9 N1 H12 107.1(11) no
C11 N1 H12 105.9(11) no
C9 N1 H11 108.8(10) no
C11 N1 H11 110.0(10) no
H12 N1 H11 109.1(13) no

loop_
_geom_bond_atom_site_label_1
_geom_bond_atom_site_label_2
_geom_bond_distance
_geom_bond_publ_flag
C1 C2 1.368(2) yes
C1 C6 1.372(2) yes
C1 O10 1.388(3) yes
C2 C3 1.395(3) yes
C2 H21 0.963 no
C3 C4 1.386(2) yes
C3 H31 0.951 no
C4 C5 1.393(2) yes
C4 C8 1.509(2) yes
C5 C6 1.368(2) yes
C5 H51 0.943 no
C6 O20 1.387(3) yes
C70 O20 1.440(5) yes
C70 O10 1.441(4) yes
C70 H701 0.992 no
C70 H702 0.987 no
C71 O21 1.439(9) yes
C71 O11 1.428(9) yes
C71 H711 0.973 no
C71 H712 0.964 no
C8 C9 1.5329(19) yes
C8 H81 0.943 no
C8 H82 0.980 no
C9 C10 1.517(2) yes
C9 N1 1.4915(19) yes
C9 H91 0.978 no
C10 H103 0.968 no
C10 H102 0.991 no
C10 H101 0.972 no
C11 N1 1.483(2) yes
C11 H111 0.945 no
C11 H112 0.943 no
C11 H113 0.943 no
N1 H11 0.916(14) no
N1 H12 0.907(15) no

loop_
_geom_hbond_atom_site_label_D
_geom_hbond_atom_site_label_H
_geom_hbond_atom_site_label_A
_geom_hbond_site_symmetry_A
_geom_hbond_distance_DH
_geom_hbond_distance_HA
_geom_hbond_distance_DA
_geom_hbond_angle_DHA
_geom_hbond_publ_flag
C11 H112 O10 4_655 0.943 2.562 3.303(5) 135.64(19) yes
C11 H112 O11 4_655 0.943 2.503 3.149(5) 125.8(6) yes
